data_2235112
loop_
_publ_author_name
'Zou, Baohua'
'Fang, Zheng'
'Zhong, Hui'
'Guo, Kai'
'Wei, Ping'

_publ_section_title
;
 Methyl 2-[4-(4-chlorobenzoyl)phenoxy]-2-methylpropanoate
;
_journal_coeditor_code JJ2129
_journal_issue 6
_journal_name_full 'Acta Crystallographica Section E'
_journal_page_first o1676
_journal_paper_doi 10.1107/S1600536812019812
_journal_volume 68
_journal_year 2012
_chemical_formula_iupac 'C18 H17 Cl O4'
_chemical_formula_moiety 'C18 H17 Cl O4'
_chemical_formula_sum 'C18 H17 Cl O4'
_chemical_formula_weight 332.77
_chemical_name_systematic
;
Methyl 2-[4-(4-chlorobenzoyl)phenoxy]-2-methylpropanoate
;
_space_group_IT_number 61
_symmetry_cell_setting orthorhombic
_symmetry_space_group_name_Hall '-P 2ac 2ab'
_symmetry_space_group_name_H-M 'P b c a'
_atom_sites_solution_hydrogens geom
_atom_sites_solution_primary direct
_atom_sites_solution_secondary difmap
_audit_creation_method SHELXL-97
_cell_angle_alpha 90.00
_cell_angle_beta 90.00
_cell_angle_gamma 90.00
_cell_formula_units_Z 8
_cell_length_a 19.657(4)
_cell_length_b 7.5860(15)
_cell_length_c 22.436(5)
_cell_measurement_reflns_used 25
_cell_measurement_temperature 293(2)
_cell_measurement_theta_max 12
_cell_measurement_theta_min 9
_cell_volume 3345.6(12)
_computing_cell_refinement 'CAD-4 EXPRESS (Enraf--Nonius, 1989)'
_computing_data_collection 'CAD-4 EXPRESS (Enraf--Nonius, 1989)'
_computing_data_reduction 'XCAD4 (Harms & Wocadlo, 1995)'
_computing_molecular_graphics 'SHELXTL-Plus (Sheldrick, 2008)'
_computing_publication_material 'SHELXL97 (Sheldrick, 2008)'
_computing_structure_refinement 'SHELXL97 (Sheldrick, 2008)'
_computing_structure_solution 'SHELXS97 (Sheldrick, 2008)'
_diffrn_ambient_temperature 293(2)
_diffrn_detector_area_resol_mean 16.0355
_diffrn_measured_fraction_theta_full 0.996
_diffrn_measured_fraction_theta_max 0.996
_diffrn_measurement_device_type 'Enraf--Nonius CAD-4'
_diffrn_measurement_method \w/2\q
_diffrn_radiation_monochromator graphite
_diffrn_radiation_source 'fine-focus sealed tube'
_diffrn_radiation_type MoK\a
_diffrn_radiation_wavelength 0.71073
_diffrn_reflns_av_R_equivalents 0.0922
_diffrn_reflns_av_sigmaI/netI 0.1133
_diffrn_reflns_limit_h_max 23
_diffrn_reflns_limit_h_min 0
_diffrn_reflns_limit_k_max 9
_diffrn_reflns_limit_k_min 0
_diffrn_reflns_limit_l_max 27
_diffrn_reflns_limit_l_min -27
_diffrn_reflns_number 6018
_diffrn_reflns_theta_full 25.39
_diffrn_reflns_theta_max 25.39
_diffrn_reflns_theta_min 1.82
_diffrn_standards_decay_% 1
_diffrn_standards_interval_count 200
_diffrn_standards_interval_time 2
_diffrn_standards_number 3
_exptl_absorpt_coefficient_mu 0.245
_exptl_absorpt_correction_T_max 0.9759
_exptl_absorpt_correction_T_min 0.9301
_exptl_absorpt_correction_type psi-scan
_exptl_absorpt_process_details '(North <i>et al.</i>, 1968)'
_exptl_crystal_colour colorless
_exptl_crystal_density_diffrn 1.321
_exptl_crystal_density_method 'not measured'
_exptl_crystal_description block
_exptl_crystal_F_000 1392
_exptl_crystal_size_max 0.30
_exptl_crystal_size_mid 0.20
_exptl_crystal_size_min 0.10
_refine_diff_density_max 0.201
_refine_diff_density_min -0.208
_refine_ls_extinction_method none
_refine_ls_goodness_of_fit_ref 1.003
_refine_ls_hydrogen_treatment constr
_refine_ls_matrix_type full
_refine_ls_number_parameters 208
_refine_ls_number_reflns 3065
_refine_ls_number_restraints 0
_refine_ls_restrained_S_all 1.003
_refine_ls_R_factor_all 0.1794
_refine_ls_R_factor_gt 0.0672
_refine_ls_shift/su_max 0.000
_refine_ls_shift/su_mean 0.000
_refine_ls_structure_factor_coef Fsqd
_refine_ls_weighting_details 'calc w=1/[\s^2^(Fo^2^)+(0.0700P)^2^+1.0000P] where P=(Fo^2^+2Fc^2^)/3'
_refine_ls_weighting_scheme calc
_refine_ls_wR_factor_gt 0.1407
_refine_ls_wR_factor_ref 0.1942
_reflns_number_gt 1432
_reflns_number_total 3065
_reflns_threshold_expression I>2\s(I)
_cod_data_source_file jj2129.cif
_cod_data_source_block I
_cod_database_code 2235112
_cod_database_fobs_code 2235112

loop_
_symmetry_equiv_pos_as_xyz
'x, y, z'
'-x+1/2, -y, z+1/2'
'-x, y+1/2, -z+1/2'
'x+1/2, -y+1/2, -z'
'-x, -y, -z'
'x-1/2, y, -z-1/2'
'x, -y-1/2, z-1/2'
'-x-1/2, y-1/2, z'

loop_
_atom_site_type_symbol
_atom_site_label
_atom_site_fract_x
_atom_site_fract_y
_atom_site_fract_z
_atom_site_U_iso_or_equiv
_atom_site_adp_type
_atom_site_calc_flag
_atom_site_refinement_flags
_atom_site_occupancy
_atom_site_symmetry_multiplicity
Cl Cl 0.19155(8) 0.28985(19) 0.10094(7) 0.0861(5) Uani d . 1 1
O O1 0.03598(16) 1.0570(4) 0.15179(15) 0.0650(10) Uani d . 1 1
O O2 0.18493(16) 1.3480(4) 0.38182(14) 0.0641(9) Uani d . 1 1
O O3 0.1333(2) 1.6697(5) 0.34807(16) 0.0758(11) Uani d . 1 1
O O4 0.07842(17) 1.7018(4) 0.43384(15) 0.0688(10) Uani d . 1 1
C C1 0.1314(2) 0.6897(6) 0.2032(2) 0.0513(12) Uani d . 1 1
H H1A 0.1311 0.7155 0.2437 0.062 Uiso calc R 1 1
C C2 0.1552(2) 0.5266(6) 0.1842(2) 0.0569(12) Uani d . 1 1
H H2A 0.1694 0.4429 0.2119 0.068 Uiso calc R 1 1
C C3 0.1576(2) 0.4899(7) 0.1245(2) 0.0576(13) Uani d . 1 1
C C4 0.1335(3) 0.6088(7) 0.0831(2) 0.0627(13) Uani d . 1 1
H H4A 0.1341 0.5815 0.0427 0.075 Uiso calc R 1 1
C C5 0.1087(2) 0.7686(7) 0.1024(2) 0.0579(13) Uani d . 1 1
H H5A 0.0917 0.8481 0.0745 0.069 Uiso calc R 1 1
C C6 0.1083(2) 0.8146(6) 0.16303(18) 0.0451(11) Uani d . 1 1
C C7 0.0807(2) 0.9881(6) 0.1814(2) 0.0496(11) Uani d . 1 1
C C8 0.1063(2) 1.0766(6) 0.23639(19) 0.0461(11) Uani d . 1 1
C C9 0.0652(2) 1.1914(6) 0.2664(2) 0.0583(13) Uani d . 1 1
H H9A 0.0207 1.2071 0.2534 0.070 Uiso calc R 1 1
C C10 0.0875(2) 1.2857(6) 0.3158(2) 0.0576(12) Uani d . 1 1
H H10A 0.0584 1.3619 0.3359 0.069 Uiso calc R 1 1
C C11 0.1539(2) 1.2636(6) 0.33445(19) 0.0502(11) Uani d . 1 1
C C12 0.1967(2) 1.1497(6) 0.3040(2) 0.0523(12) Uani d . 1 1
H H12A 0.2417 1.1368 0.3162 0.063 Uiso calc R 1 1
C C13 0.1730(2) 1.0555(6) 0.2559(2) 0.0519(11) Uani d . 1 1
H H13A 0.2017 0.9773 0.2363 0.062 Uiso calc R 1 1
C C14 0.1484(2) 1.4503(6) 0.42572(19) 0.0488(11) Uani d . 1 1
C C15 0.0947(3) 1.3430(6) 0.4578(2) 0.0746(16) Uani d . 1 1
H H15A 0.1154 1.2408 0.4753 0.112 Uiso calc R 1 1
H H15B 0.0604 1.3066 0.4299 0.112 Uiso calc R 1 1
H H15C 0.0742 1.4134 0.4885 0.112 Uiso calc R 1 1
C C16 0.2051(2) 1.5112(7) 0.4665(2) 0.0657(14) Uani d . 1 1
H H16A 0.2249 1.4110 0.4861 0.099 Uiso calc R 1 1
H H16B 0.1870 1.5904 0.4959 0.099 Uiso calc R 1 1
H H16D 0.2392 1.5707 0.4435 0.099 Uiso calc R 1 1
C C17 0.1192(2) 1.6172(6) 0.3962(2) 0.0544(12) Uani d . 1 1
C C18 0.0490(3) 1.8640(6) 0.4124(3) 0.096(2) Uani d . 1 1
H H18D 0.0206 1.9141 0.4428 0.143 Uiso calc R 1 1
H H18A 0.0223 1.8405 0.3775 0.143 Uiso calc R 1 1
H H18B 0.0847 1.9454 0.4026 0.143 Uiso calc R 1 1

loop_
_atom_site_aniso_label
_atom_site_aniso_U_11
_atom_site_aniso_U_22
_atom_site_aniso_U_33
_atom_site_aniso_U_12
_atom_site_aniso_U_13
_atom_site_aniso_U_23
Cl 0.1045(12) 0.0681(9) 0.0857(11) 0.0090(8) 0.0163(9) -0.0196(8)
O1 0.055(2) 0.055(2) 0.085(2) -0.0014(17) -0.0228(18) 0.0061(18)
O2 0.058(2) 0.069(2) 0.065(2) 0.0090(17) -0.0062(16) -0.0251(18)
O3 0.095(3) 0.070(2) 0.063(2) -0.005(2) 0.008(2) 0.0145(19)
O4 0.081(2) 0.054(2) 0.072(2) 0.0153(18) 0.008(2) -0.0068(18)
C1 0.058(3) 0.057(3) 0.039(2) -0.009(2) -0.005(2) -0.001(2)
C2 0.059(3) 0.051(3) 0.060(3) 0.004(2) 0.000(2) 0.003(2)
C3 0.055(3) 0.060(3) 0.058(3) -0.006(2) 0.008(2) -0.014(3)
C4 0.080(4) 0.065(3) 0.043(3) -0.009(3) -0.005(3) -0.009(3)
C5 0.067(3) 0.064(3) 0.043(3) -0.010(3) -0.007(2) 0.010(2)
C6 0.043(2) 0.051(3) 0.041(2) -0.008(2) -0.001(2) 0.003(2)
C7 0.045(2) 0.042(3) 0.061(3) 0.002(2) -0.001(2) 0.004(2)
C8 0.041(2) 0.049(3) 0.048(3) -0.003(2) -0.006(2) 0.003(2)
C9 0.041(2) 0.059(3) 0.075(3) 0.004(2) -0.001(2) -0.005(3)
C10 0.043(2) 0.053(3) 0.076(3) 0.007(2) 0.006(3) -0.012(3)
C11 0.052(3) 0.048(3) 0.051(3) -0.001(2) -0.005(2) -0.006(2)
C12 0.046(2) 0.049(3) 0.062(3) 0.004(2) -0.006(2) -0.009(2)
C13 0.044(3) 0.044(3) 0.067(3) 0.001(2) -0.002(2) -0.011(2)
C14 0.055(3) 0.045(3) 0.046(3) -0.006(2) -0.003(2) -0.006(2)
C15 0.095(4) 0.057(3) 0.072(4) -0.009(3) 0.013(3) 0.007(3)
C16 0.078(3) 0.060(3) 0.059(3) 0.001(3) -0.013(3) -0.004(3)
C17 0.059(3) 0.055(3) 0.049(3) -0.005(2) -0.002(2) -0.008(3)
C18 0.105(5) 0.048(3) 0.134(6) 0.028(3) -0.013(4) -0.021(4)

loop_
_atom_type_symbol
_atom_type_description
_atom_type_scat_dispersion_real
_atom_type_scat_dispersion_imag
_atom_type_scat_source
C C 0.0033 0.0016 'International Tables Vol C Tables 4.2.6.8 and 6.1.1.4'
H H 0.0000 0.0000 'International Tables Vol C Tables 4.2.6.8 and 6.1.1.4'
O O 0.0106 0.0060 'International Tables Vol C Tables 4.2.6.8 and 6.1.1.4'
Cl Cl 0.1484 0.1585 'International Tables Vol C Tables 4.2.6.8 and 6.1.1.4'

loop_
_geom_angle_atom_site_label_1
_geom_angle_atom_site_label_2
_geom_angle_atom_site_label_3
_geom_angle
C11 O2 C14 123.6(3)
C17 O4 C18 116.2(4)
C6 C1 C2 121.3(4)
C6 C1 H1A 119.3
C2 C1 H1A 119.3
C3 C2 C1 119.5(5)
C3 C2 H2A 120.3
C1 C2 H2A 120.3
C2 C3 C4 121.0(5)
C2 C3 Cl 119.2(4)
C4 C3 Cl 119.9(4)
C5 C4 C3 119.2(4)
C5 C4 H4A 120.4
C3 C4 H4A 120.4
C4 C5 C6 121.6(4)
C4 C5 H5A 119.2
C6 C5 H5A 119.2
C1 C6 C5 117.4(4)
C1 C6 C7 123.2(4)
C5 C6 C7 119.4(4)
O1 C7 C6 119.6(4)
O1 C7 C8 120.0(4)
C6 C7 C8 120.4(4)
C9 C8 C13 118.4(4)
C9 C8 C7 119.6(4)
C13 C8 C7 121.8(4)
C8 C9 C10 122.3(4)
C8 C9 H9A 118.9
C10 C9 H9A 118.9
C11 C10 C9 118.6(4)
C11 C10 H10A 120.7
C9 C10 H10A 120.7
C10 C11 O2 126.4(4)
C10 C11 C12 120.0(4)
O2 C11 C12 113.5(4)
C13 C12 C11 120.3(4)
C13 C12 H12A 119.9
C11 C12 H12A 119.9
C12 C13 C8 120.4(4)
C12 C13 H13A 119.8
C8 C13 H13A 119.8
O2 C14 C15 112.4(4)
O2 C14 C16 102.1(3)
C15 C14 C16 112.9(4)
O2 C14 C17 109.5(4)
C15 C14 C17 112.8(4)
C16 C14 C17 106.4(3)
C14 C15 H15A 109.5
C14 C15 H15B 109.5
H15A C15 H15B 109.5
C14 C15 H15C 109.5
H15A C15 H15C 109.5
H15B C15 H15C 109.5
C14 C16 H16A 109.5
C14 C16 H16B 109.5
H16A C16 H16B 109.5
C14 C16 H16D 109.5
H16A C16 H16D 109.5
H16B C16 H16D 109.5
O3 C17 O4 123.9(5)
O3 C17 C14 125.6(5)
O4 C17 C14 110.4(4)
O4 C18 H18D 109.5
O4 C18 H18A 109.5
H18D C18 H18A 109.5
O4 C18 H18B 109.5
H18D C18 H18B 109.5
H18A C18 H18B 109.5

loop_
_geom_bond_atom_site_label_1
_geom_bond_atom_site_label_2
_geom_bond_distance
Cl C3 1.740(5)
O1 C7 1.219(5)
O2 C11 1.382(5)
O2 C14 1.445(5)
O3 C17 1.183(5)
O4 C17 1.330(5)
O4 C18 1.442(6)
C1 C6 1.385(6)
C1 C2 1.390(6)
C1 H1A 0.9300
C2 C3 1.370(6)
C2 H2A 0.9300
C3 C4 1.378(7)
C4 C5 1.376(6)
C4 H4A 0.9300
C5 C6 1.405(6)
C5 H5A 0.9300
C6 C7 1.482(6)
C7 C8 1.493(6)
C8 C9 1.367(6)
C8 C13 1.391(5)
C9 C10 1.390(6)
C9 H9A 0.9300
C10 C11 1.381(6)
C10 H10A 0.9300
C11 C12 1.386(6)
C12 C13 1.377(6)
C12 H12A 0.9300
C13 H13A 0.9300
C14 C15 1.514(6)
C14 C16 1.515(6)
C14 C17 1.539(6)
C15 H15A 0.9600
C15 H15B 0.9600
C15 H15C 0.9600
C16 H16A 0.9600
C16 H16B 0.9600
C16 H16D 0.9600
C18 H18D 0.9600
C18 H18A 0.9600
C18 H18B 0.9600

loop_
_geom_hbond_atom_site_label_D
_geom_hbond_atom_site_label_H
_geom_hbond_atom_site_label_A
_geom_hbond_site_symmetry_A
_geom_hbond_distance_DH
_geom_hbond_distance_HA
_geom_hbond_distance_DA
_geom_hbond_angle_DHA
_geom_hbond_publ_flag
C1 H1A O3 1_545 0.93 2.37 3.254(6) 159 yes

loop_
_geom_torsion_atom_site_label_1
_geom_torsion_atom_site_label_2
_geom_torsion_atom_site_label_3
_geom_torsion_atom_site_label_4
_geom_torsion
C6 C1 C2 C3 1.8(7)
C1 C2 C3 C4 -3.3(7)
C1 C2 C3 Cl 176.7(4)
C2 C3 C4 C5 1.9(7)
Cl C3 C4 C5 -178.1(4)
C3 C4 C5 C6 1.1(7)
C2 C1 C6 C5 1.1(6)
C2 C1 C6 C7 178.2(4)
C4 C5 C6 C1 -2.5(6)
C4 C5 C6 C7 -179.8(4)
C1 C6 C7 O1 -147.6(4)
C5 C6 C7 O1 29.5(6)
C1 C6 C7 C8 31.1(6)
C5 C6 C7 C8 -151.8(4)
O1 C7 C8 C9 25.5(6)
C6 C7 C8 C9 -153.2(4)
O1 C7 C8 C13 -149.8(4)
C6 C7 C8 C13 31.5(6)
C13 C8 C9 C10 -0.6(7)
C7 C8 C9 C10 -176.1(4)
C8 C9 C10 C11 0.9(7)
C9 C10 C11 O2 179.0(4)
C9 C10 C11 C12 0.1(7)
C14 O2 C11 C10 11.3(7)
C14 O2 C11 C12 -169.7(4)
C10 C11 C12 C13 -1.2(7)
O2 C11 C12 C13 179.7(4)
C11 C12 C13 C8 1.5(7)
C9 C8 C13 C12 -0.5(7)
C7 C8 C13 C12 174.8(4)
C11 O2 C14 C15 58.5(5)
C11 O2 C14 C16 179.8(4)
C11 O2 C14 C17 -67.7(5)
C18 O4 C17 O3 1.8(7)
C18 O4 C17 C14 178.3(4)
O2 C14 C17 O3 -11.3(6)
C15 C14 C17 O3 -137.3(5)
C16 C14 C17 O3 98.3(5)
O2 C14 C17 O4 172.2(3)
C15 C14 C17 O4 46.3(5)
C16 C14 C17 O4 -78.1(5)

loop_
_cod_related_entry_id
_cod_related_entry_database
_cod_related_entry_code
1 ChemSpider 2302449
